data_7203240
loop_
_publ_author_name
'Adeline Y. Robin'
'Jorge L. Sagu\'e'
'Katharina M. Fromm'

_publ_section_title
;
 Part 1. Solubility effect on the formation of coordination polymer
 networks between AgNO<small><sub>3</sub></small> and
 <strong>L</strong>                (<strong>L</strong>                = ethanediyl
 bis(isonicotinate) as a function of solvent
;
_journal_issue 5
_journal_name_full CrystEngComm
_journal_page_first 403
_journal_paper_doi 10.1039/b517191a
_journal_volume 8
_journal_year 2006
_chemical_formula_moiety '[Ag(C14H12N2O4)NO3]'
_chemical_formula_sum 'C14 H12 Ag N3 O7'
_chemical_formula_weight 442.14
_chemical_name_systematic
;
?
;
_space_group_IT_number 2
_symmetry_cell_setting triclinic
_symmetry_space_group_name_Hall '-P 1'
_symmetry_space_group_name_H-M 'P -1'
_atom_sites_solution_hydrogens geom
_atom_sites_solution_primary direct
_atom_sites_solution_secondary difmap
_audit_creation_method SHELXL-97
_cell_angle_alpha 93.15(2)
_cell_angle_beta 99.898(16)
_cell_angle_gamma 91.43(2)
_cell_formula_units_Z 2
_cell_length_a 6.1591(13)
_cell_length_b 8.895(3)
_cell_length_c 14.439(3)
_cell_measurement_temperature 293(2)
_cell_volume 777.6(4)
_computing_cell_refinement Xred
_computing_data_collection Stoe
_computing_data_reduction Xred
_computing_molecular_graphics Schakal
_computing_publication_material Word
_computing_structure_refinement 'SHELXL-97 (Sheldrick, 1997)'
_computing_structure_solution 'SHELXS-97 (Sheldrick, 1990)'
_diffrn_ambient_temperature 293(2)
_diffrn_measured_fraction_theta_full 0.439
_diffrn_measured_fraction_theta_max 0.439
_diffrn_measurement_device_type 'Stoe IPDS'
_diffrn_measurement_method 'Omega scan'
_diffrn_radiation_monochromator graphite
_diffrn_radiation_source 'fine-focus sealed tube'
_diffrn_radiation_type MoK\a
_diffrn_radiation_wavelength 0.71073
_diffrn_reflns_av_R_equivalents 0.0213
_diffrn_reflns_av_sigmaI/netI 0.0216
_diffrn_reflns_limit_h_max 7
_diffrn_reflns_limit_h_min -7
_diffrn_reflns_limit_k_max 1
_diffrn_reflns_limit_k_min -8
_diffrn_reflns_limit_l_max 17
_diffrn_reflns_limit_l_min -17
_diffrn_reflns_number 1565
_diffrn_reflns_theta_full 27.01
_diffrn_reflns_theta_max 27.01
_diffrn_reflns_theta_min 2.87
_exptl_absorpt_coefficient_mu 1.341
_exptl_crystal_colour colorless
_exptl_crystal_density_diffrn 1.888
_exptl_crystal_density_method 'not measured'
_exptl_crystal_F_000 440
_refine_diff_density_max 0.189
_refine_diff_density_min -0.216
_refine_diff_density_rms 0.040
_refine_ls_extinction_method none
_refine_ls_goodness_of_fit_ref 1.070
_refine_ls_hydrogen_treatment mixed
_refine_ls_matrix_type full
_refine_ls_number_parameters 226
_refine_ls_number_reflns 1494
_refine_ls_number_restraints 0
_refine_ls_restrained_S_all 1.070
_refine_ls_R_factor_all 0.0408
_refine_ls_R_factor_gt 0.0312
_refine_ls_shift/su_max 0.001
_refine_ls_shift/su_mean 0.000
_refine_ls_structure_factor_coef Fsqd
_refine_ls_weighting_details 'calc w=1/[\s^2^(Fo^2^)+(0.0334P)^2^+0.7275P] where P=(Fo^2^+2Fc^2^)/3'
_refine_ls_weighting_scheme calc
_refine_ls_wR_factor_gt 0.0686
_refine_ls_wR_factor_ref 0.0732
_reflns_number_gt 1291
_reflns_number_total 1494
_reflns_threshold_expression >2sigma(I)
_cod_data_source_file b517191a.txt
_cod_data_source_block '[AgLNO3]'
_cod_original_sg_symbol_H-M P-1
_cod_database_code 7203240

loop_
_symmetry_equiv_pos_as_xyz
'x, y, z'
'-x, -y, -z'

loop_
_atom_site_label
_atom_site_type_symbol
_atom_site_fract_x
_atom_site_fract_y
_atom_site_fract_z
_atom_site_U_iso_or_equiv
_atom_site_adp_type
_atom_site_occupancy
_atom_site_symmetry_multiplicity
_atom_site_calc_flag
_atom_site_refinement_flags
_atom_site_disorder_assembly
_atom_site_disorder_group
Ag1 Ag 0.37808(6) 0.85718(7) 0.88967(3) 0.04882(19) Uani 1 1 d . . .
N1 N 0.4261(6) 0.7603(7) 1.0271(3) 0.0433(18) Uani 1 1 d . . .
C1 C 0.2640(7) 0.7678(9) 1.0784(4) 0.044(2) Uani 1 1 d . . .
H1 H 0.1390 0.8207 1.0565 0.053 Uiso 1 1 calc R . .
C2 C 0.2768(7) 0.6994(9) 1.1629(4) 0.0441(19) Uani 1 1 d . . .
H2 H 0.1599 0.7038 1.1959 0.053 Uiso 1 1 calc R . .
C3 C 0.6036(7) 0.6821(9) 1.0603(4) 0.047(2) Uani 1 1 d . . .
H3 H 0.7158 0.6755 1.0247 0.056 Uiso 1 1 calc R . .
C4 C 0.6300(7) 0.6112(8) 1.1433(4) 0.0392(19) Uani 1 1 d . . .
H4 H 0.7542 0.5560 1.1627 0.047 Uiso 1 1 calc R . .
C5 C 0.4635(6) 0.6248(8) 1.1977(3) 0.0354(17) Uani 1 1 d . . .
C6 C 0.4813(7) 0.5602(8) 1.2918(3) 0.0338(17) Uani 1 1 d . . .
O1 O 0.3504(5) 0.5801(6) 1.3440(2) 0.0483(16) Uani 1 1 d . . .
O2 O 0.6664(5) 0.4857(6) 1.3125(2) 0.0388(13) Uani 1 1 d . . .
C7 C 0.6991(7) 0.4117(8) 1.3993(3) 0.0370(16) Uani 1 1 d . . .
H7A H 0.5849 0.3346 1.3993 0.044 Uiso 1 1 calc R . .
H7B H 0.7001 0.4832 1.4526 0.044 Uiso 1 1 calc R . .
C8 C 0.9208(7) 0.3434(8) 1.4021(3) 0.0393(18) Uani 1 1 d . . .
H8A H 0.9164 0.2691 1.3500 0.047 Uiso 1 1 calc R . .
H8B H 1.0321 0.4206 1.3979 0.047 Uiso 1 1 calc R . .
O3 O 0.9710(5) 0.2733(6) 1.4909(2) 0.0392(13) Uani 1 1 d . . .
C9 C 1.1566(7) 0.1982(8) 1.5032(3) 0.0351(17) Uani 1 1 d . . .
O4 O 1.2742(6) 0.1850(7) 1.4446(3) 0.0549(18) Uani 1 1 d . . .
C10 C 0.2027(7) 1.1288(8) 0.5949(3) 0.0316(15) Uani 1 1 d . . .
C11 C 0.0568(7) 1.1285(8) 0.6592(3) 0.0407(19) Uani 1 1 d . . .
H11 H -0.0772 1.1756 0.6461 0.049 Uiso 1 1 calc R . .
C12 C 0.1128(7) 1.0589(9) 0.7408(4) 0.0406(18) Uani 1 1 d . . .
H12 H 0.0142 1.0606 0.7830 0.049 Uiso 1 1 calc R . .
C13 C 0.4018(7) 1.0595(8) 0.6197(3) 0.0408(18) Uani 1 1 d . . .
H13 H 0.5054 1.0600 0.5799 0.049 Uiso 1 1 calc R . .
C14 C 0.4455(7) 0.9904(8) 0.7031(3) 0.0379(18) Uani 1 1 d . . .
H14 H 0.5793 0.9436 0.7181 0.045 Uiso 1 1 calc R . .
N2 N 0.3037(6) 0.9872(7) 0.7644(3) 0.0389(16) Uani 1 1 d . . .
N3 N 0.8575(6) 0.7523(8) 0.8492(3) 0.0396(17) Uani 1 1 d . . .
O5 O 0.6661(6) 0.7028(8) 0.8165(3) 0.063(2) Uani 1 1 d . . .
O6 O 1.0157(6) 0.6753(10) 0.8340(4) 0.077(3) Uani 1 1 d . . .
O7 O 0.8869(6) 0.8723(10) 0.8943(3) 0.065(2) Uani 1 1 d . . .

loop_
_atom_site_aniso_label
_atom_site_aniso_U_11
_atom_site_aniso_U_22
_atom_site_aniso_U_33
_atom_site_aniso_U_23
_atom_site_aniso_U_13
_atom_site_aniso_U_12
Ag1 0.0517(2) 0.0603(5) 0.0372(3) 0.0263(2) 0.00636(17) 0.01301(18)
N1 0.0443(19) 0.056(7) 0.030(2) 0.020(2) 0.0034(17) 0.011(2)
C1 0.042(2) 0.058(7) 0.035(3) 0.016(3) 0.006(2) 0.019(2)
C2 0.039(2) 0.059(7) 0.037(3) 0.015(3) 0.009(2) 0.017(2)
C3 0.041(2) 0.063(7) 0.042(3) 0.021(3) 0.015(2) 0.014(2)
C4 0.036(2) 0.043(7) 0.041(3) 0.017(3) 0.007(2) 0.009(2)
C5 0.0321(19) 0.047(6) 0.027(2) 0.009(2) 0.0029(18) 0.0068(19)
C6 0.0343(19) 0.037(6) 0.030(3) 0.012(2) 0.0006(19) 0.0054(19)
O1 0.0511(17) 0.062(6) 0.036(2) 0.017(2) 0.0150(17) 0.0178(19)
O2 0.0341(14) 0.053(5) 0.0323(18) 0.0206(18) 0.0065(13) 0.0107(15)
C7 0.038(2) 0.045(6) 0.029(3) 0.019(2) 0.0022(18) 0.006(2)
C8 0.037(2) 0.054(7) 0.028(3) 0.020(2) 0.0020(19) 0.007(2)
O3 0.0395(15) 0.052(5) 0.0290(18) 0.0201(18) 0.0056(14) 0.0152(16)
C9 0.0335(19) 0.039(6) 0.032(3) 0.012(2) 0.0015(19) 0.007(2)
O4 0.0525(18) 0.078(6) 0.044(2) 0.027(2) 0.0233(18) 0.025(2)
C10 0.0336(18) 0.032(6) 0.030(2) 0.009(2) 0.0036(18) 0.0042(18)
C11 0.0324(19) 0.057(7) 0.036(3) 0.017(3) 0.008(2) 0.014(2)
C12 0.038(2) 0.051(6) 0.036(3) 0.016(3) 0.010(2) 0.012(2)
C13 0.034(2) 0.056(6) 0.036(3) 0.013(2) 0.010(2) 0.012(2)
C14 0.036(2) 0.041(7) 0.037(3) 0.015(2) 0.004(2) 0.012(2)
N2 0.0393(18) 0.047(6) 0.032(2) 0.016(2) 0.0043(17) 0.0084(18)
N3 0.039(2) 0.044(6) 0.038(3) 0.012(3) 0.0075(19) 0.005(2)
O5 0.0410(19) 0.063(7) 0.082(3) -0.004(3) 0.0027(19) 0.0035(19)
O6 0.047(2) 0.070(8) 0.112(4) -0.011(4) 0.014(2) 0.021(3)
O7 0.059(2) 0.066(9) 0.067(3) -0.006(3) 0.009(2) 0.001(3)

loop_
_atom_type_symbol
_atom_type_description
_atom_type_scat_dispersion_real
_atom_type_scat_dispersion_imag
_atom_type_scat_source
C C 0.0033 0.0016 'International Tables Vol C Tables 4.2.6.8 and 6.1.1.4'
H H 0.0000 0.0000 'International Tables Vol C Tables 4.2.6.8 and 6.1.1.4'
N N 0.0061 0.0033 'International Tables Vol C Tables 4.2.6.8 and 6.1.1.4'
O O 0.0106 0.0060 'International Tables Vol C Tables 4.2.6.8 and 6.1.1.4'
Ag Ag -0.8971 1.1015 'International Tables Vol C Tables 4.2.6.8 and 6.1.1.4'

loop_
_geom_angle_atom_site_label_1
_geom_angle_atom_site_label_2
_geom_angle_atom_site_label_3
_geom_angle
_geom_angle_site_symmetry_1
_geom_angle_site_symmetry_3
_geom_angle_publ_flag
N1 Ag1 N2 169.8(2) . . ?
N1 Ag1 O5 98.02(18) . . ?
N2 Ag1 O5 91.59(17) . . ?
N1 Ag1 O6 89.6(2) . 1_455 ?
N2 Ag1 O6 92.1(2) . 1_455 ?
O5 Ag1 O6 99.91(17) . 1_455 ?
N1 Ag1 O7 90.63(15) . . ?
N2 Ag1 O7 94.21(15) . . ?
O5 Ag1 O7 42.67(19) . . ?
O6 Ag1 O7 142.13(17) 1_455 . ?
N1 Ag1 Ag1 64.40(18) . 2_677 ?
N2 Ag1 Ag1 108.30(17) . 2_677 ?
O5 Ag1 Ag1 115.91(12) . 2_677 ?
O6 Ag1 Ag1 137.42(10) 1_455 2_677 ?
O7 Ag1 Ag1 74.79(12) . 2_677 ?
N1 Ag1 Ag1 90.63(10) . 1_655 ?
N2 Ag1 Ag1 94.62(9) . 1_655 ?
O5 Ag1 Ag1 40.04(13) . 1_655 ?
O6 Ag1 Ag1 139.45(12) 1_455 1_655 ?
O7 Ag1 Ag1 2.68(14) . 1_655 ?
Ag1 Ag1 Ag1 77.19(2) 2_677 1_655 ?
N1 Ag1 Ag1 164.53(11) . 1_464 ?
N2 Ag1 Ag1 8.19(9) . 1_464 ?
O5 Ag1 Ag1 97.24(12) . 1_464 ?
O6 Ag1 Ag1 85.29(14) 1_455 1_464 ?
O7 Ag1 Ag1 102.38(12) . 1_464 ?
Ag1 Ag1 Ag1 110.67(3) 2_677 1_464 ?
Ag1 Ag1 Ag1 102.755(17) 1_655 1_464 ?
C1 N1 C3 117.5(4) . . ?
C1 N1 Ag1 119.1(3) . . ?
C3 N1 Ag1 123.1(3) . . ?
N1 C1 C2 122.1(4) . . ?
N1 C1 H1 118.9 . . ?
C2 C1 H1 118.9 . . ?
C5 C2 C1 119.6(4) . . ?
C5 C2 H2 120.2 . . ?
C1 C2 H2 120.2 . . ?
N1 C3 C4 124.1(3) . . ?
N1 C3 H3 117.9 . . ?
C4 C3 H3 117.9 . . ?
C3 C4 C5 117.7(4) . . ?
C3 C4 H4 121.2 . . ?
C5 C4 H4 121.2 . . ?
C2 C5 C4 118.8(4) . . ?
C2 C5 C6 119.0(3) . . ?
C4 C5 C6 122.2(4) . . ?
O1 C6 O2 124.7(4) . . ?
O1 C6 C5 124.1(4) . . ?
O2 C6 C5 111.1(3) . . ?
C6 O2 C7 116.9(3) . . ?
O2 C7 C8 103.4(3) . . ?
O2 C7 H7A 111.1 . . ?
C8 C7 H7A 111.1 . . ?
O2 C7 H7B 111.1 . . ?
C8 C7 H7B 111.1 . . ?
H7A C7 H7B 109.0 . . ?
O3 C8 C7 106.6(3) . . ?
O3 C8 H8A 110.4 . . ?
C7 C8 H8A 110.4 . . ?
O3 C8 H8B 110.4 . . ?
C7 C8 H8B 110.4 . . ?
H8A C8 H8B 108.6 . . ?
C9 O3 C8 115.0(3) . . ?
O4 C9 O3 123.5(5) . . ?
O4 C9 C10 123.1(4) . 1_646 ?
O3 C9 C10 113.4(3) . 1_646 ?
C13 C10 C11 117.3(4) . . ?
C13 C10 C9 118.8(3) . 1_464 ?
C11 C10 C9 123.9(4) . 1_464 ?
C12 C11 C10 119.3(4) . . ?
C12 C11 H11 120.3 . . ?
C10 C11 H11 120.3 . . ?
N2 C12 C11 123.7(3) . . ?
N2 C12 H12 118.1 . . ?
C11 C12 H12 118.1 . . ?
C14 C13 C10 119.8(3) . . ?
C14 C13 H13 120.1 . . ?
C10 C13 H13 120.1 . . ?
N2 C14 C13 123.0(4) . . ?
N2 C14 H14 118.5 . . ?
C13 C14 H14 118.5 . . ?
C14 N2 C12 116.6(4) . . ?
C14 N2 Ag1 119.9(3) . . ?
C12 N2 Ag1 123.3(3) . . ?
O7 N3 O6 121.2(5) . . ?
O7 N3 O5 120.4(5) . . ?
O6 N3 O5 118.4(7) . . ?
N3 O5 Ag1 110.5(5) . . ?
N3 O6 Ag1 105.3(5) . 1_655 ?
N3 O7 Ag1 89.3(3) . 1_655 ?
N3 O7 Ag1 85.3(3) . . ?
Ag1 O7 Ag1 174.6(3) 1_655 . ?

loop_
_geom_bond_atom_site_label_1
_geom_bond_atom_site_label_2
_geom_bond_distance
_geom_bond_site_symmetry_2
_geom_bond_publ_flag
Ag1 N1 2.183(4) . ?
Ag1 N2 2.189(4) . ?
Ag1 O5 2.599(5) . ?
Ag1 O6 2.703(7) 1_455 ?
Ag1 O7 3.122(4) . ?
Ag1 Ag1 4.0170(17) 2_677 ?
Ag1 Ag1 6.1591(13) 1_655 ?
Ag1 Ag1 17.659(4) 1_464 ?
N1 C1 1.342(5) . ?
N1 C3 1.343(7) . ?
C1 C2 1.384(7) . ?
C1 H1 0.9300 . ?
C2 C5 1.375(6) . ?
C2 H2 0.9300 . ?
C3 C4 1.372(7) . ?
C3 H3 0.9300 . ?
C4 C5 1.398(5) . ?
C4 H4 0.9300 . ?
C5 C6 1.493(6) . ?
C6 O1 1.204(5) . ?
C6 O2 1.331(5) . ?
O2 C7 1.434(5) . ?
C7 C8 1.503(6) . ?
C7 H7A 0.9700 . ?
C7 H7B 0.9700 . ?
C8 O3 1.445(5) . ?
C8 H8A 0.9700 . ?
C8 H8B 0.9700 . ?
O3 C9 1.329(6) . ?
C9 O4 1.208(5) . ?
C9 C10 1.479(7) 1_646 ?
C10 C13 1.386(6) . ?
C10 C11 1.398(5) . ?
C10 C9 1.479(7) 1_464 ?
C11 C12 1.358(7) . ?
C11 H11 0.9300 . ?
C12 N2 1.352(6) . ?
C12 H12 0.9300 . ?
C13 C14 1.370(7) . ?
C13 H13 0.9300 . ?
C14 N2 1.347(5) . ?
C14 H14 0.9300 . ?
N3 O7 1.213(10) . ?
N3 O6 1.248(7) . ?
N3 O5 1.251(7) . ?
O6 Ag1 2.703(7) 1_655 ?
O7 Ag1 3.044(4) 1_655 ?

loop_
_geom_hbond_atom_site_label_D
_geom_hbond_atom_site_label_H
_geom_hbond_atom_site_label_A
_geom_hbond_distance_DH
_geom_hbond_distance_HA
_geom_hbond_distance_DA
_geom_hbond_angle_DHA
_geom_hbond_site_symmetry_A
C11 H11 O1 0.93 2.79 3.648(7) 153.2 2_577
C8 H8B O1 0.97 2.64 3.580(7) 163.4 1_655
C13 H13 O4 0.93 2.63 3.195(7) 119.3 2_767
C14 H14 O4 0.93 2.85 3.316(6) 112.3 2_767
C7 H7A O4 0.97 2.50 3.436(7) 161.9 1_455
C1 H1 O7 0.93 2.65 3.403(7) 138.9 1_455
C12 H12 O7 0.93 2.58 3.309(8) 135.3 1_455
C1 H1 O7 0.93 2.80 3.377(11) 121.3 2_677
C4 H4 O6 0.93 2.53 3.390(8) 154.7 2_767
C8 H8A O6 0.97 2.83 3.494(7) 126.5 2_767
C14 H14 O5 0.93 2.65 3.308(9) 128.3 .

loop_
_geom_torsion_atom_site_label_1
_geom_torsion_atom_site_label_2
_geom_torsion_atom_site_label_3
_geom_torsion_atom_site_label_4
_geom_torsion
_geom_torsion_site_symmetry_1
_geom_torsion_site_symmetry_2
_geom_torsion_site_symmetry_3
_geom_torsion_site_symmetry_4
_geom_torsion_publ_flag
N2 Ag1 N1 C1 41.6(14) . . . . ?
O5 Ag1 N1 C1 -157.7(6) . . . . ?
O6 Ag1 N1 C1 -57.8(6) 1_455 . . . ?
O7 Ag1 N1 C1 160.1(6) . . . . ?
Ag1 Ag1 N1 C1 87.3(6) 2_677 . . . ?
Ag1 Ag1 N1 C1 162.8(6) 1_655 . . . ?
Ag1 Ag1 N1 C1 12.6(11) 1_464 . . . ?
N2 Ag1 N1 C3 -143.9(9) . . . . ?
O5 Ag1 N1 C3 16.7(6) . . . . ?
O6 Ag1 N1 C3 116.6(6) 1_455 . . . ?
O7 Ag1 N1 C3 -25.5(6) . . . . ?
Ag1 Ag1 N1 C3 -98.3(6) 2_677 . . . ?
Ag1 Ag1 N1 C3 -22.8(6) 1_655 . . . ?
Ag1 Ag1 N1 C3 -173.0(5) 1_464 . . . ?
C3 N1 C1 C2 0.5(11) . . . . ?
Ag1 N1 C1 C2 175.3(6) . . . . ?
N1 C1 C2 C5 2.1(12) . . . . ?
C1 N1 C3 C4 -0.7(11) . . . . ?
Ag1 N1 C3 C4 -175.2(6) . . . . ?
N1 C3 C4 C5 -1.7(11) . . . . ?
C1 C2 C5 C4 -4.4(11) . . . . ?
C1 C2 C5 C6 176.0(7) . . . . ?
C3 C4 C5 C2 4.2(11) . . . . ?
C3 C4 C5 C6 -176.3(6) . . . . ?
C2 C5 C6 O1 -6.8(11) . . . . ?
C4 C5 C6 O1 173.6(7) . . . . ?
C2 C5 C6 O2 176.8(6) . . . . ?
C4 C5 C6 O2 -2.7(10) . . . . ?
O1 C6 O2 C7 6.5(10) . . . . ?
C5 C6 O2 C7 -177.1(6) . . . . ?
C6 O2 C7 C8 -178.6(5) . . . . ?
O2 C7 C8 O3 176.9(5) . . . . ?
C7 C8 O3 C9 175.9(5) . . . . ?
C8 O3 C9 O4 -1.8(9) . . . . ?
C8 O3 C9 C10 179.7(6) . . . 1_646 ?
C13 C10 C11 C12 -1.4(11) . . . . ?
C9 C10 C11 C12 178.6(7) 1_464 . . . ?
C10 C11 C12 N2 -0.5(11) . . . . ?
C11 C10 C13 C14 2.0(10) . . . . ?
C9 C10 C13 C14 -178.0(7) 1_464 . . . ?
C10 C13 C14 N2 -0.7(11) . . . . ?
C13 C14 N2 C12 -1.2(11) . . . . ?
C13 C14 N2 Ag1 174.8(5) . . . . ?
C11 C12 N2 C14 1.8(11) . . . . ?
C11 C12 N2 Ag1 -174.0(6) . . . . ?
N1 Ag1 N2 C14 142.8(9) . . . . ?
O5 Ag1 N2 C14 -18.0(6) . . . . ?
O6 Ag1 N2 C14 -118.0(6) 1_455 . . . ?
O7 Ag1 N2 C14 24.7(6) . . . . ?
Ag1 Ag1 N2 C14 100.0(6) 2_677 . . . ?
Ag1 Ag1 N2 C14 22.0(6) 1_655 . . . ?
Ag1 Ag1 N2 C14 -151.8(16) 1_464 . . . ?
N1 Ag1 N2 C12 -41.5(13) . . . . ?
O5 Ag1 N2 C12 157.7(5) . . . . ?
O6 Ag1 N2 C12 57.7(5) 1_455 . . . ?
O7 Ag1 N2 C12 -159.7(5) . . . . ?
Ag1 Ag1 N2 C12 -84.3(5) 2_677 . . . ?
Ag1 Ag1 N2 C12 -162.3(5) 1_655 . . . ?
Ag1 Ag1 N2 C12 23.9(8) 1_464 . . . ?
O7 N3 O5 Ag1 -12.4(8) . . . . ?
O6 N3 O5 Ag1 167.7(4) . . . . ?
N1 Ag1 O5 N3 -76.1(5) . . . . ?
N2 Ag1 O5 N3 100.6(4) . . . . ?
O6 Ag1 O5 N3 -167.0(4) 1_455 . . . ?
O7 Ag1 O5 N3 6.1(4) . . . . ?
Ag1 Ag1 O5 N3 -10.7(5) 2_677 . . . ?
Ag1 Ag1 O5 N3 5.3(3) 1_655 . . . ?
Ag1 Ag1 O5 N3 106.5(4) 1_464 . . . ?
O7 N3 O6 Ag1 -10.6(7) . . . 1_655 ?
O5 N3 O6 Ag1 169.3(4) . . . 1_655 ?
O6 N3 O7 Ag1 9.0(6) . . . 1_655 ?
O5 N3 O7 Ag1 -170.8(5) . . . 1_655 ?
O6 N3 O7 Ag1 -170.5(5) . . . . ?
O5 N3 O7 Ag1 9.6(6) . . . . ?
N1 Ag1 O7 N3 95.3(4) . . . . ?
N2 Ag1 O7 N3 -93.7(5) . . . . ?
O5 Ag1 O7 N3 -5.9(4) . . . . ?
O6 Ag1 O7 N3 5.2(6) 1_455 . . . ?
Ag1 Ag1 O7 N3 158.5(4) 2_677 . . . ?
Ag1 Ag1 O7 N3 5(2) 1_655 . . . ?
Ag1 Ag1 O7 N3 -93.1(4) 1_464 . . . ?
N1 Ag1 O7 Ag1 90(2) . . . 1_655 ?
N2 Ag1 O7 Ag1 -99(2) . . . 1_655 ?
O5 Ag1 O7 Ag1 -11(2) . . . 1_655 ?
O6 Ag1 O7 Ag1 0(2) 1_455 . . 1_655 ?
Ag1 Ag1 O7 Ag1 153(2) 2_677 . . 1_655 ?
Ag1 Ag1 O7 Ag1 -98(2) 1_464 . . 1_655 ?
